data_7016117
loop_
_publ_author_name
'Zhang, Shi-Yuan'
'Zhang, Zhen-Jie'
'Shi, Wei'
'Zhao, Bin'
'Cheng, Peng'
'Liao, Dai-Zheng'
'Yan, Shi-Ping'

_publ_section_title
;
 Structural evolution and magnetic properties of Co(II) coordination
 polymers varied from 1D to 3D constructed by
 1,4-bis(1,2,4-triazol-1-ylmethyl)benzene.
;
_journal_issue 31
_journal_name_full 'Dalton transactions (Cambridge, England : 2003)'
_journal_page_first 7993
_journal_page_last 8002
_journal_paper_doi 10.1039/c1dt10282f
_journal_volume 40
_journal_year 2011
_chemical_formula_sum 'C20 H16 Co N6 O4'
_chemical_formula_weight 463.32
_chemical_name_systematic
;
?
;
_space_group_IT_number 2
_symmetry_cell_setting triclinic
_symmetry_space_group_name_Hall '-P 1'
_symmetry_space_group_name_H-M 'P -1'
_atom_sites_solution_hydrogens geom
_atom_sites_solution_primary direct
_atom_sites_solution_secondary difmap
_audit_creation_method SHELXL-97
_cell_angle_alpha 89.748(4)
_cell_angle_beta 68.606(8)
_cell_angle_gamma 76.373(3)
_cell_formula_units_Z 2
_cell_length_a 8.8872(13)
_cell_length_b 10.1085(14)
_cell_length_c 11.8161(14)
_cell_measurement_reflns_used 4290
_cell_measurement_temperature 293(2)
_cell_measurement_theta_max 27.48
_cell_measurement_theta_min 3.64
_cell_volume 956.6(2)
_computing_structure_refinement 'SHELXL-97 (Sheldrick, 1997)'
_computing_structure_solution 'SHELXS-97 (Sheldrick, 1990)'
_diffrn_ambient_temperature 293(2)
_diffrn_measured_fraction_theta_full 0.975
_diffrn_measured_fraction_theta_max 0.975
_diffrn_measurement_device_type 'Rigaku Mini'
_diffrn_measurement_method /w
_diffrn_radiation_monochromator graphite
_diffrn_radiation_source 'fine-focus sealed tube'
_diffrn_radiation_type MoK\a
_diffrn_radiation_wavelength 0.71075
_diffrn_reflns_av_R_equivalents 0.0215
_diffrn_reflns_av_sigmaI/netI 0.0361
_diffrn_reflns_limit_h_max 11
_diffrn_reflns_limit_h_min -11
_diffrn_reflns_limit_k_max 11
_diffrn_reflns_limit_k_min -13
_diffrn_reflns_limit_l_max 15
_diffrn_reflns_limit_l_min -15
_diffrn_reflns_number 7360
_diffrn_reflns_theta_full 27.48
_diffrn_reflns_theta_max 27.48
_diffrn_reflns_theta_min 3.64
_exptl_absorpt_coefficient_mu 0.940
_exptl_absorpt_correction_T_max 0.9118
_exptl_absorpt_correction_T_min 0.8342
_exptl_absorpt_correction_type multi-scan
_exptl_crystal_colour Red
_exptl_crystal_density_diffrn 1.608
_exptl_crystal_density_method 'not measured'
_exptl_crystal_description Block
_exptl_crystal_F_000 474
_exptl_crystal_size_max 0.20
_exptl_crystal_size_mid 0.20
_exptl_crystal_size_min 0.10
_refine_diff_density_max 1.278
_refine_diff_density_min -1.027
_refine_diff_density_rms 0.077
_refine_ls_extinction_method none
_refine_ls_goodness_of_fit_ref 1.085
_refine_ls_hydrogen_treatment constr
_refine_ls_matrix_type full
_refine_ls_number_parameters 280
_refine_ls_number_reflns 4290
_refine_ls_number_restraints 12
_refine_ls_restrained_S_all 1.116
_refine_ls_R_factor_all 0.0589
_refine_ls_R_factor_gt 0.0512
_refine_ls_shift/su_max 0.024
_refine_ls_shift/su_mean 0.000
_refine_ls_structure_factor_coef Fsqd
_refine_ls_weighting_details 'calc w=1/[\s^2^(Fo^2^)+(0.0518P)^2^+1.3858P] where P=(Fo^2^+2Fc^2^)/3'
_refine_ls_weighting_scheme calc
_refine_ls_wR_factor_gt 0.1177
_refine_ls_wR_factor_ref 0.1217
_reflns_number_gt 3810
_reflns_number_total 4290
_reflns_threshold_expression >2sigma(I)
_cod_data_source_file c1dt10282f.txt
_cod_data_source_block 6
_cod_depositor_comments
;
The following automatic conversions were performed:

'_symmetry_cell_setting' value 'Triclinic' changed to 'triclinic'
according to /home/saulius/struct/CIF-dictionaries/cif_core.dic
dictionary named 'cif_core.dic' version 2.4.1 from
2010-06-29.

'_exptl_absorpt_correction_type' value 'Multi-scan'
changed to 'multi-scan' according to
/home/saulius/struct/CIF-dictionaries/cif_core.dic dictionary named
'cif_core.dic' version 2.4.1 from 2010-06-29.

Automatic conversion script
Id: cif_fix_values 1715 2011-07-08 13:25:40Z adriana 
;
_cod_original_sg_symbol_H-M P-1
_cod_database_code 7016117

loop_
_symmetry_equiv_pos_as_xyz
'x, y, z'
'-x, -y, -z'

loop_
_atom_site_label
_atom_site_type_symbol
_atom_site_fract_x
_atom_site_fract_y
_atom_site_fract_z
_atom_site_U_iso_or_equiv
_atom_site_adp_type
_atom_site_occupancy
_atom_site_symmetry_multiplicity
_atom_site_calc_flag
_atom_site_refinement_flags
_atom_site_disorder_assembly
_atom_site_disorder_group
C20 C -0.0867(6) 1.5594(5) 0.9316(4) 0.0562(11) Uani 1 1 d . . .
H20 H -0.1454 1.6008 0.8845 0.067 Uiso 1 1 calc R . .
C14 C 0.9328(5) 0.9619(4) -0.0790(3) 0.0396(8) Uani 1 1 d . . .
H14 H 0.8881 0.9362 -0.1329 0.047 Uiso 1 1 calc R . .
Co1 Co 0.13962(5) 1.14047(4) 0.52637(4) 0.02061(13) Uani 1 1 d . . .
O1 O 0.2188(3) 0.9469(2) 0.5672(2) 0.0275(5) Uani 1 1 d . . .
N4 N 0.3438(3) 1.0969(2) 0.3534(2) 0.0253(5) Uani 1 1 d . . .
O4 O 0.2814(3) 0.2324(2) 0.6156(2) 0.0309(5) Uani 1 1 d . . .
O3 O 0.1465(3) 0.3497(2) 0.5103(2) 0.0327(5) Uani 1 1 d . . .
O2 O 0.0094(3) 0.8625(2) 0.5687(2) 0.0320(5) Uani 1 1 d . . .
N1 N -0.0733(4) 1.2077(3) 0.6943(3) 0.0333(6) Uani 1 1 d . . .
C6 C 0.2728(4) 0.4711(3) 0.6066(3) 0.0218(6) Uani 1 1 d . . .
C2 C 0.2339(3) 0.7156(3) 0.6052(2) 0.0185(5) Uani 1 1 d . . .
N5 N 0.5506(3) 1.0053(3) 0.1856(3) 0.0336(6) Uani 1 1 d . . .
C8 C 0.2323(4) 0.3436(3) 0.5750(3) 0.0246(6) Uani 1 1 d . . .
C1 C 0.1468(3) 0.8514(3) 0.5779(2) 0.0186(5) Uani 1 1 d . . .
C7 C 0.1906(4) 0.5969(3) 0.5831(3) 0.0213(6) Uani 1 1 d . . .
H7 H 0.1068 0.6019 0.5527 0.026 Uiso 1 1 calc R . .
C19 C -0.0456(6) 1.3939(4) 1.0654(4) 0.0540(11) Uani 1 1 d . . .
H19 H -0.0752 1.3219 1.1103 0.065 Uiso 1 1 calc R . .
C3 C 0.3604(4) 0.7061(3) 0.6503(3) 0.0244(6) Uani 1 1 d . . .
H3 H 0.3929 0.7842 0.6623 0.029 Uiso 1 1 calc R . .
C4 C 0.4385(4) 0.5806(3) 0.6776(3) 0.0267(6) Uani 1 1 d . . .
H4 H 0.5204 0.5754 0.7101 0.032 Uiso 1 1 calc R . .
N2 N -0.2220(5) 1.3220(4) 0.8701(3) 0.0550(7) Uani 1 1 d U . .
C9 C 0.4781(4) 0.9951(3) 0.3045(3) 0.0268(6) Uani 1 1 d . . .
H9 H 0.5165 0.9262 0.3470 0.032 Uiso 1 1 calc R . .
C5 C 0.3940(4) 0.4638(3) 0.6561(3) 0.0263(6) Uani 1 1 d . . .
H5 H 0.4455 0.3801 0.6748 0.032 Uiso 1 1 calc R . .
C18 C -0.1339(5) 1.4534(5) 0.9965(3) 0.0492(10) Uani 1 1 d . . .
N6 N 0.4628(4) 1.1189(3) 0.1532(3) 0.0457(8) Uani 1 1 d . . .
C16 C -0.2366(5) 1.2132(5) 0.7277(4) 0.0532(11) Uani 1 1 d . . .
H16 H -0.2780 1.1718 0.6793 0.064 Uiso 1 1 calc R . .
C13 C 0.9179(5) 1.0002(4) 0.1241(3) 0.0385(8) Uani 1 1 d . . .
H13 H 0.8632 1.0006 0.2079 0.046 Uiso 1 1 calc R . .
C12 C 0.8491(4) 0.9617(4) 0.0453(3) 0.0345(7) Uani 1 1 d . . .
C10 C 0.3412(4) 1.1693(4) 0.2573(3) 0.0365(8) Uani 1 1 d . . .
H10 H 0.2591 1.2489 0.2646 0.044 Uiso 1 1 calc R . .
C11 C 0.6923(5) 0.9096(4) 0.0931(4) 0.0446(9) Uani 1 1 d . . .
H11A H 0.6611 0.8914 0.0253 0.054 Uiso 1 1 calc R . .
H11B H 0.7167 0.8239 0.1280 0.054 Uiso 1 1 calc R . .
N3 N -0.3333(4) 1.2815(5) 0.8339(4) 0.0680(12) Uani 1 1 d . . .
C15 C -0.0698(4) 1.2769(4) 0.7871(3) 0.0408(9) Uani 1 1 d . . .
H15 H 0.0263 1.2919 0.7934 0.049 Uiso 1 1 calc R . .
C17 C -0.2733(6) 1.3987(5) 0.9887(4) 0.0597(8) Uani 1 1 d U . .
H17A H -0.3050 1.3393 1.0533 0.072 Uiso 1 1 calc R . .
H17B H -0.3697 1.4739 1.0000 0.072 Uiso 1 1 calc R . .

loop_
_atom_site_aniso_label
_atom_site_aniso_U_11
_atom_site_aniso_U_22
_atom_site_aniso_U_33
_atom_site_aniso_U_23
_atom_site_aniso_U_13
_atom_site_aniso_U_12
C20 0.060(3) 0.064(3) 0.040(2) -0.003(2) -0.025(2) 0.003(2)
C14 0.041(2) 0.049(2) 0.0277(17) -0.0047(15) -0.0138(15) -0.0084(16)
Co1 0.0253(2) 0.01293(19) 0.0271(2) 0.00141(14) -0.01340(16) -0.00540(14)
O1 0.0333(12) 0.0156(9) 0.0385(12) 0.0071(9) -0.0179(10) -0.0082(8)
N4 0.0254(13) 0.0240(12) 0.0287(13) 0.0041(10) -0.0125(11) -0.0066(10)
O4 0.0369(12) 0.0133(9) 0.0475(14) 0.0058(9) -0.0212(11) -0.0066(9)
O3 0.0401(13) 0.0192(10) 0.0502(14) 0.0016(9) -0.0289(11) -0.0093(9)
O2 0.0340(12) 0.0249(11) 0.0485(14) 0.0071(10) -0.0276(11) -0.0089(9)
N1 0.0357(15) 0.0318(14) 0.0332(15) -0.0022(12) -0.0120(12) -0.0112(12)
C6 0.0260(14) 0.0157(13) 0.0245(14) 0.0024(10) -0.0092(12) -0.0071(11)
C2 0.0210(13) 0.0150(12) 0.0203(13) 0.0015(10) -0.0082(11) -0.0054(10)
N5 0.0312(14) 0.0345(15) 0.0320(15) -0.0003(12) -0.0100(12) -0.0054(12)
C8 0.0229(14) 0.0145(12) 0.0341(16) -0.0010(11) -0.0091(12) -0.0030(11)
C1 0.0249(14) 0.0155(12) 0.0163(12) -0.0002(10) -0.0087(11) -0.0053(10)
C7 0.0238(14) 0.0184(13) 0.0249(14) 0.0014(11) -0.0119(12) -0.0068(11)
C19 0.068(3) 0.043(2) 0.042(2) -0.0010(18) -0.012(2) -0.014(2)
C3 0.0282(15) 0.0195(13) 0.0309(16) 0.0014(11) -0.0150(13) -0.0100(11)
C4 0.0291(15) 0.0236(14) 0.0367(17) 0.0054(12) -0.0222(14) -0.0082(12)
N2 0.0516(12) 0.0639(13) 0.0519(13) -0.0098(11) -0.0182(11) -0.0203(11)
C9 0.0289(15) 0.0241(14) 0.0309(16) 0.0042(12) -0.0146(13) -0.0080(12)
C5 0.0279(15) 0.0201(14) 0.0326(16) 0.0059(12) -0.0143(13) -0.0042(12)
C18 0.044(2) 0.061(3) 0.0332(19) -0.0233(18) -0.0037(17) -0.0107(19)
N6 0.0481(19) 0.0525(19) 0.0329(16) 0.0116(14) -0.0163(15) -0.0044(15)
C16 0.043(2) 0.080(3) 0.042(2) -0.008(2) -0.0103(18) -0.033(2)
C13 0.042(2) 0.046(2) 0.0203(15) -0.0026(14) -0.0056(14) -0.0073(16)
C12 0.0305(17) 0.0365(18) 0.0288(17) -0.0051(13) -0.0062(14) -0.0017(14)
C10 0.0374(19) 0.0366(18) 0.0336(18) 0.0097(14) -0.0154(15) -0.0024(15)
C11 0.0369(19) 0.046(2) 0.040(2) -0.0131(16) -0.0029(16) -0.0082(16)
N3 0.0377(19) 0.112(4) 0.052(2) -0.023(2) -0.0065(17) -0.031(2)
C15 0.0280(17) 0.054(2) 0.0356(19) -0.0125(16) -0.0064(15) -0.0092(16)
C17 0.0567(11) 0.0644(11) 0.0567(11) -0.0059(8) -0.0182(8) -0.0179(9)

loop_
_atom_type_symbol
_atom_type_description
_atom_type_scat_dispersion_real
_atom_type_scat_dispersion_imag
_atom_type_scat_source
C C 0.0033 0.0016 'International Tables Vol C Tables 4.2.6.8 and 6.1.1.4'
H H 0.0000 0.0000 'International Tables Vol C Tables 4.2.6.8 and 6.1.1.4'
Co Co 0.3494 0.9721 'International Tables Vol C Tables 4.2.6.8 and 6.1.1.4'
N N 0.0061 0.0033 'International Tables Vol C Tables 4.2.6.8 and 6.1.1.4'
O O 0.0106 0.0060 'International Tables Vol C Tables 4.2.6.8 and 6.1.1.4'

loop_
_geom_angle_atom_site_label_1
_geom_angle_atom_site_label_2
_geom_angle_atom_site_label_3
_geom_angle
_geom_angle_site_symmetry_1
_geom_angle_site_symmetry_3
_geom_angle_publ_flag
C18 C20 C19 121.6(4) . 2_587 ?
C18 C20 H20 119.2 . . ?
C19 C20 H20 119.2 2_587 . ?
C13 C14 C12 120.7(3) 2_775 . ?
C13 C14 H14 119.6 2_775 . ?
C12 C14 H14 119.6 . . ?
O2 Co1 O1 108.67(9) 2_576 . ?
O2 Co1 O3 97.08(8) 2_576 1_565 ?
O1 Co1 O3 153.60(9) . 1_565 ?
O2 Co1 N4 86.35(10) 2_576 . ?
O1 Co1 N4 89.29(9) . . ?
O3 Co1 N4 86.56(10) 1_565 . ?
O2 Co1 N1 91.68(10) 2_576 . ?
O1 Co1 N1 97.30(10) . . ?
O3 Co1 N1 87.44(10) 1_565 . ?
N4 Co1 N1 173.40(10) . . ?
O2 Co1 O4 156.78(8) 2_576 1_565 ?
O1 Co1 O4 94.53(8) . 1_565 ?
O3 Co1 O4 59.74(8) 1_565 1_565 ?
N4 Co1 O4 93.12(9) . 1_565 ?
N1 Co1 O4 86.20(10) . 1_565 ?
C1 O1 Co1 127.16(19) . . ?
C9 N4 C10 102.9(3) . . ?
C9 N4 Co1 134.3(2) . . ?
C10 N4 Co1 121.9(2) . . ?
C8 O4 Co1 86.81(18) . 1_545 ?
C8 O3 Co1 92.63(17) . 1_545 ?
C1 O2 Co1 153.6(2) . 2_576 ?
C15 N1 C16 102.6(3) . . ?
C15 N1 Co1 123.3(2) . . ?
C16 N1 Co1 133.3(2) . . ?
C5 C6 C7 120.1(3) . . ?
C5 C6 C8 120.6(3) . . ?
C7 C6 C8 119.4(3) . . ?
C3 C2 C7 119.2(3) . . ?
C3 C2 C1 120.7(2) . . ?
C7 C2 C1 120.0(2) . . ?
C9 N5 N6 109.6(3) . . ?
C9 N5 C11 129.3(3) . . ?
N6 N5 C11 120.8(3) . . ?
O3 C8 O4 120.8(3) . . ?
O3 C8 C6 119.1(3) . . ?
O4 C8 C6 120.1(3) . . ?
O2 C1 O1 124.6(3) . . ?
O2 C1 C2 118.5(2) . . ?
O1 C1 C2 116.9(2) . . ?
C6 C7 C2 120.1(3) . . ?
C6 C7 H7 120.0 . . ?
C2 C7 H7 120.0 . . ?
C18 C19 C20 120.1(4) . 2_587 ?
C18 C19 H19 119.9 . . ?
C20 C19 H19 119.9 2_587 . ?
C4 C3 C2 120.5(3) . . ?
C4 C3 H3 119.7 . . ?
C2 C3 H3 119.7 . . ?
C5 C4 C3 119.7(3) . . ?
C5 C4 H4 120.1 . . ?
C3 C4 H4 120.1 . . ?
C15 N2 N3 110.0(3) . . ?
C15 N2 C17 128.2(4) . . ?
N3 N2 C17 121.7(4) . . ?
N4 C9 N5 110.2(3) . . ?
N4 C9 H9 124.9 . . ?
N5 C9 H9 124.9 . . ?
C4 C5 C6 120.3(3) . . ?
C4 C5 H5 119.9 . . ?
C6 C5 H5 119.9 . . ?
C20 C18 C19 118.2(4) . . ?
C20 C18 C17 121.5(4) . . ?
C19 C18 C17 120.2(4) . . ?
C10 N6 N5 102.2(3) . . ?
N3 C16 N1 115.0(3) . . ?
N3 C16 H16 122.5 . . ?
N1 C16 H16 122.5 . . ?
C14 C13 C12 120.5(3) 2_775 . ?
C14 C13 H13 119.7 2_775 . ?
C12 C13 H13 119.7 . . ?
C14 C12 C13 118.7(3) . . ?
C14 C12 C11 120.2(3) . . ?
C13 C12 C11 120.9(3) . . ?
N6 C10 N4 115.0(3) . . ?
N6 C10 H10 122.5 . . ?
N4 C10 H10 122.5 . . ?
N5 C11 C12 113.4(3) . . ?
N5 C11 H11A 108.9 . . ?
C12 C11 H11A 108.9 . . ?
N5 C11 H11B 108.9 . . ?
C12 C11 H11B 108.9 . . ?
H11A C11 H11B 107.7 . . ?
C16 N3 N2 102.0(3) . . ?
N1 C15 N2 110.4(3) . . ?
N1 C15 H15 124.8 . . ?
N2 C15 H15 124.8 . . ?
N2 C17 C18 110.8(4) . . ?
N2 C17 H17A 109.5 . . ?
C18 C17 H17A 109.5 . . ?
N2 C17 H17B 109.5 . . ?
C18 C17 H17B 109.5 . . ?
H17A C17 H17B 108.1 . . ?

loop_
_geom_bond_atom_site_label_1
_geom_bond_atom_site_label_2
_geom_bond_distance
_geom_bond_site_symmetry_2
_geom_bond_publ_flag
C20 C18 1.371(7) . ?
C20 C19 1.377(7) 2_587 ?
C20 H20 0.9300 . ?
C14 C13 1.383(5) 2_775 ?
C14 C12 1.384(5) . ?
C14 H14 0.9300 . ?
Co1 O2 2.030(2) 2_576 ?
Co1 O1 2.036(2) . ?
Co1 O3 2.136(2) 1_565 ?
Co1 N4 2.143(3) . ?
Co1 N1 2.155(3) . ?
Co1 O4 2.257(2) 1_565 ?
O1 C1 1.260(3) . ?
N4 C9 1.319(4) . ?
N4 C10 1.352(4) . ?
O4 C8 1.266(4) . ?
O4 Co1 2.257(2) 1_545 ?
O3 C8 1.254(4) . ?
O3 Co1 2.136(2) 1_545 ?
O2 C1 1.244(3) . ?
O2 Co1 2.030(2) 2_576 ?
N1 C15 1.318(4) . ?
N1 C16 1.345(5) . ?
C6 C5 1.389(4) . ?
C6 C7 1.391(4) . ?
C6 C8 1.500(4) . ?
C2 C3 1.394(4) . ?
C2 C7 1.397(4) . ?
C2 C1 1.505(4) . ?
N5 C9 1.330(4) . ?
N5 N6 1.366(4) . ?
N5 C11 1.465(4) . ?
C7 H7 0.9300 . ?
C19 C18 1.372(6) . ?
C19 C20 1.377(7) 2_587 ?
C19 H19 0.9300 . ?
C3 C4 1.393(4) . ?
C3 H3 0.9300 . ?
C4 C5 1.382(4) . ?
C4 H4 0.9300 . ?
N2 C15 1.321(5) . ?
N2 N3 1.352(5) . ?
N2 C17 1.466(5) . ?
C9 H9 0.9300 . ?
C5 H5 0.9300 . ?
C18 C17 1.502(6) . ?
N6 C10 1.310(5) . ?
C16 N3 1.317(5) . ?
C16 H16 0.9300 . ?
C13 C14 1.383(5) 2_775 ?
C13 C12 1.386(5) . ?
C13 H13 0.9300 . ?
C12 C11 1.519(5) . ?
C10 H10 0.9300 . ?
C11 H11A 0.9700 . ?
C11 H11B 0.9700 . ?
C15 H15 0.9300 . ?
C17 H17A 0.9700 . ?
C17 H17B 0.9700 . ?
